data_4316177
loop_
_publ_author_name
'Richard D. Adams'
'William C. Pearl'

_publ_section_title
;
 Osmium-Bismuth Complexes from the Reaction of Os3(CO)11(NCMe) with BiPh3
;
_journal_name_full 'Inorganic Chemistry'
_journal_page_first 7170
_journal_page_last 7175
_journal_paper_doi 10.1021/ic100994t
_journal_volume 49
_journal_year 2010
_chemical_formula_sum 'C21 H5 Bi O15 Os4'
_chemical_formula_weight 1467.03
_chemical_name_systematic
; 
 ? 
;
_space_group_IT_number 2
_symmetry_cell_setting triclinic
_symmetry_space_group_name_Hall '-P 1'
_symmetry_space_group_name_H-M 'P -1'
_atom_sites_solution_hydrogens geom
_atom_sites_solution_primary direct
_atom_sites_solution_secondary difmap
_audit_creation_method SHELXL-97
_cell_angle_alpha 71.752(4)
_cell_angle_beta 80.406(4)
_cell_angle_gamma 88.175(5)
_cell_formula_units_Z 4
_cell_length_a 12.953(3)
_cell_length_b 15.314(4)
_cell_length_c 15.976(4)
_cell_measurement_reflns_used 3650
_cell_measurement_temperature 294(2)
_cell_measurement_theta_max 21.40
_cell_measurement_theta_min 2.24
_cell_volume 2966.9(13)
_computing_cell_refinement 'SAINT+  V6.45 (Bruker, 2003)'
_computing_data_collection 'SMART V5.632 (Bruker, 2005)'
_computing_data_reduction 'SAINT+  V6.45'
_computing_molecular_graphics 'SHELXTL V6.1 (Sheldrick, 2000)'
_computing_publication_material 'SHELXTL V6.1'
_computing_structure_refinement 'SHELXL-97 (Sheldrick, 1997)'
_computing_structure_solution 'SHELXS-97 (Sheldrick, 1990)'
_diffrn_ambient_temperature 294(2)
_diffrn_measured_fraction_theta_full 0.999
_diffrn_measured_fraction_theta_max 0.999
_diffrn_measurement_device_type 'Bruker SMART APEX CCD diffractometer'
_diffrn_measurement_method 'omega scans'
_diffrn_radiation_monochromator graphite
_diffrn_radiation_source 'fine-focus sealed tube'
_diffrn_radiation_type MoK\a
_diffrn_radiation_wavelength 0.71073
_diffrn_reflns_av_R_equivalents 0.1285
_diffrn_reflns_av_sigmaI/netI 0.1421
_diffrn_reflns_limit_h_max 16
_diffrn_reflns_limit_h_min -16
_diffrn_reflns_limit_k_max 19
_diffrn_reflns_limit_k_min -19
_diffrn_reflns_limit_l_max 19
_diffrn_reflns_limit_l_min -19
_diffrn_reflns_number 39063
_diffrn_reflns_theta_full 26.37
_diffrn_reflns_theta_max 26.37
_diffrn_reflns_theta_min 1.36
_diffrn_standards_decay_% <1
_exptl_absorpt_coefficient_mu 23.046
_exptl_absorpt_correction_T_max 1.000
_exptl_absorpt_correction_T_min 0.322
_exptl_absorpt_correction_type multi-scan
_exptl_absorpt_process_details '(SADABS, Bruker, 1997)'
_exptl_crystal_colour Red
_exptl_crystal_density_diffrn 3.284
_exptl_crystal_density_method 'not measured'
_exptl_crystal_description Plate
_exptl_crystal_F_000 2552
_exptl_crystal_size_max 0.18
_exptl_crystal_size_mid 0.06
_exptl_crystal_size_min 0.02
_refine_diff_density_max 2.381
_refine_diff_density_min -2.739
_refine_diff_density_rms 0.336
_refine_ls_extinction_method none
_refine_ls_goodness_of_fit_ref 0.942
_refine_ls_hydrogen_treatment constr
_refine_ls_matrix_type full
_refine_ls_number_parameters 739
_refine_ls_number_reflns 12134
_refine_ls_number_restraints 0
_refine_ls_restrained_S_all 0.942
_refine_ls_R_factor_all 0.1424
_refine_ls_R_factor_gt 0.0668
_refine_ls_shift/su_max 0.001
_refine_ls_shift/su_mean 0.000
_refine_ls_structure_factor_coef Fsqd
_refine_ls_weighting_details 'calc w=1/[\s^2^(Fo^2^)+(0.0605P)^2^+0.0000P] where P=(Fo^2^+2Fc^2^)/3'
_refine_ls_weighting_scheme calc
_refine_ls_wR_factor_gt 0.1323
_refine_ls_wR_factor_ref 0.1620
_reflns_number_gt 6345
_reflns_number_total 12134
_reflns_threshold_expression >2sigma(I)
_cod_data_source_file ic100994t_si_001_3.cif
_cod_data_source_block 4
_cod_depositor_comments
;
The following automatic conversions were performed:

'_symmetry_cell_setting' value 'Triclinic' changed to 'triclinic'
according to the built-in table from CIF Core dictionary named
'cif_core.dic' version 2.4.1 from
2010-06-29.

'_exptl_absorpt_correction_type' value 'Multi-scan'
changed to 'multi-scan' according to the built-in table from CIF Core
dictionary named 'cif_core.dic' version 2.4.1 from 2010-06-29.

Automatic conversion script
Id: cif_fix_values 1646 2011-03-28 12:23:43Z adriana 
;
_cod_original_cell_volume 2966.8(12)
_cod_database_code 4316177

loop_
_symmetry_equiv_pos_as_xyz
'x, y, z'
'-x, -y, -z'

loop_
_atom_site_label
_atom_site_type_symbol
_atom_site_fract_x
_atom_site_fract_y
_atom_site_fract_z
_atom_site_U_iso_or_equiv
_atom_site_adp_type
_atom_site_occupancy
_atom_site_symmetry_multiplicity
_atom_site_calc_flag
_atom_site_refinement_flags
_atom_site_disorder_assembly
_atom_site_disorder_group
Os1 Os 0.22086(7) 0.33297(6) 0.20401(7) 0.0486(3) Uani 1 1 d . . .
Os2 Os 0.23743(8) 0.43671(6) 0.31963(7) 0.0501(3) Uani 1 1 d . . .
Os3 Os -0.13982(8) 0.41289(7) 0.32142(7) 0.0546(3) Uani 1 1 d . . .
Os4 Os -0.06935(7) 0.58171(6) 0.17111(7) 0.0465(3) Uani 1 1 d . . .
Os5 Os 0.34322(8) 0.87605(7) 0.32826(7) 0.0566(3) Uani 1 1 d . . .
Os6 Os 0.43019(7) 0.80889(6) 0.17557(7) 0.0496(3) Uani 1 1 d . . .
Os7 Os 0.70095(8) 1.02884(6) 0.21420(7) 0.0515(3) Uani 1 1 d . . .
Os8 Os 0.72710(8) 0.84956(6) 0.32859(7) 0.0518(3) Uani 1 1 d . . .
Bi1 Bi 0.06623(7) 0.44675(6) 0.24060(6) 0.0496(2) Uani 1 1 d . . .
Bi2 Bi 0.55208(7) 0.89395(7) 0.25457(7) 0.0576(3) Uani 1 1 d . . .
O1 O 0.3082(12) 0.5096(9) 0.1863(10) 0.053(4) Uani 1 1 d . . .
O11 O 0.1713(17) 0.2993(13) 0.0363(14) 0.086(6) Uani 1 1 d . . .
O12 O 0.4266(15) 0.2349(13) 0.2239(17) 0.100(8) Uani 1 1 d . . .
O13 O 0.092(2) 0.1695(16) 0.3418(16) 0.124(10) Uani 1 1 d . . .
O21 O 0.2290(17) 0.6040(13) 0.3856(12) 0.089(7) Uani 1 1 d . . .
O22 O 0.1131(17) 0.3136(15) 0.4856(14) 0.095(7) Uani 1 1 d . . .
O23 O 0.4398(14) 0.3494(15) 0.3741(18) 0.104(8) Uani 1 1 d . . .
O25 O -0.163(2) 0.3056(14) 0.1909(18) 0.132(11) Uani 1 1 d . . .
O31 O -0.3672(17) 0.4684(15) 0.3434(19) 0.109(9) Uani 1 1 d . . .
O32 O -0.0842(17) 0.5116(15) 0.4480(13) 0.087(6) Uani 1 1 d . . .
O33 O -0.1324(19) 0.2303(17) 0.4645(17) 0.125(10) Uani 1 1 d . . .
O41 O -0.1151(15) 0.4798(13) 0.0425(13) 0.080(6) Uani 1 1 d . . .
O42 O -0.2816(13) 0.6694(12) 0.1746(13) 0.071(5) Uani 1 1 d . . .
O43 O -0.0116(18) 0.6797(17) 0.2982(15) 0.109(8) Uani 1 1 d . . .
O44 O 0.0642(15) 0.7159(12) 0.0155(14) 0.080(6) Uani 1 1 d . . .
O51 O 0.4001(19) 0.6969(17) 0.4615(14) 0.111(8) Uani 1 1 d . . .
O52 O 0.311(2) 0.953(2) 0.4833(18) 0.152(12) Uani 1 1 d . . .
O53 O 0.3142(18) 1.0702(13) 0.2007(15) 0.099(7) Uani 1 1 d . . .
O54 O 0.1250(16) 0.8107(16) 0.3304(16) 0.102(7) Uani 1 1 d . . .
O61 O 0.4904(17) 0.6292(13) 0.3052(16) 0.098(7) Uani 1 1 d . . .
O62 O 0.2279(15) 0.7244(13) 0.1626(14) 0.085(6) Uani 1 1 d . . .
O63 O 0.3853(15) 0.9979(11) 0.0508(13) 0.080(6) Uani 1 1 d . . .
O64 O 0.5827(15) 0.7770(12) 0.0245(14) 0.081(6) Uani 1 1 d . . .
O71 O 0.642(2) 1.1702(13) 0.0471(15) 0.100(8) Uani 1 1 d . . .
O72 O 0.5700(18) 1.1049(18) 0.3483(17) 0.110(8) Uani 1 1 d . . .
O73 O 0.9054(16) 1.1123(14) 0.2295(16) 0.096(7) Uani 1 1 d . . .
O74 O 0.7959(11) 0.8645(9) 0.1930(10) 0.047(4) Uani 1 1 d . . .
O81 O 0.7227(16) 0.6410(11) 0.3946(14) 0.084(6) Uani 1 1 d . . .
O82 O 0.614(2) 0.8578(16) 0.5045(15) 0.109(8) Uani 1 1 d . . .
O83 O 0.9305(17) 0.9034(18) 0.3724(19) 0.128(10) Uani 1 1 d . . .
C1 C 0.2933(18) 0.4592(14) 0.1399(18) 0.053(6) Uani 1 1 d . . .
C2 C 0.3394(17) 0.4971(17) 0.0419(15) 0.046(6) Uani 1 1 d . . .
C3 C 0.3770(19) 0.4477(18) -0.0113(18) 0.064(7) Uani 1 1 d . . .
H3 H 0.3762 0.3842 0.0147 0.077 Uiso 1 1 calc R . .
C4 C 0.4156(19) 0.4805(17) -0.0983(16) 0.056(6) Uani 1 1 d . . .
H4 H 0.4459 0.4425 -0.1307 0.067 Uiso 1 1 calc R . .
C5 C 0.4078(18) 0.5752(18) -0.1379(16) 0.058(7) Uani 1 1 d . . .
H5 H 0.4258 0.6001 -0.1996 0.070 Uiso 1 1 calc R . .
C6 C 0.375(2) 0.6317(18) -0.089(2) 0.076(9) Uani 1 1 d . . .
H6 H 0.3754 0.6951 -0.1156 0.091 Uiso 1 1 calc R . .
C7 C 0.3404(18) 0.5932(15) 0.0012(17) 0.049(6) Uani 1 1 d . . .
H7 H 0.3174 0.6310 0.0358 0.059 Uiso 1 1 calc R . .
C11 C 0.193(2) 0.3133(15) 0.0959(17) 0.054(6) Uani 1 1 d . . .
C12 C 0.349(2) 0.2704(17) 0.2159(19) 0.065(7) Uani 1 1 d . . .
C13 C 0.137(2) 0.2284(17) 0.293(2) 0.069(8) Uani 1 1 d . . .
C21 C 0.230(2) 0.5458(18) 0.3580(18) 0.070(8) Uani 1 1 d . . .
C22 C 0.160(2) 0.3602(15) 0.4262(19) 0.062(8) Uani 1 1 d . . .
C23 C 0.366(3) 0.382(2) 0.353(2) 0.082(9) Uani 1 1 d . . .
C31 C -0.152(2) 0.345(2) 0.234(2) 0.074(9) Uani 1 1 d . . .
C32 C -0.282(3) 0.4498(18) 0.334(2) 0.075(9) Uani 1 1 d . . .
C33 C -0.109(2) 0.4759(19) 0.402(2) 0.070(8) Uani 1 1 d . . .
C34 C -0.137(2) 0.300(2) 0.409(2) 0.086(10) Uani 1 1 d . . .
C41 C -0.0991(18) 0.5152(16) 0.090(2) 0.070(9) Uani 1 1 d . . .
C42 C -0.203(2) 0.6380(15) 0.1735(17) 0.055(6) Uani 1 1 d . . .
C43 C -0.034(2) 0.6461(17) 0.251(2) 0.066(8) Uani 1 1 d . . .
C44 C 0.015(2) 0.6657(19) 0.0731(17) 0.072(9) Uani 1 1 d . . .
C51 C 0.380(2) 0.761(2) 0.4069(19) 0.073(8) Uani 1 1 d . . .
C52 C 0.321(3) 0.924(2) 0.4237(18) 0.092(11) Uani 1 1 d . . .
C53 C 0.327(2) 0.992(2) 0.250(2) 0.070(8) Uani 1 1 d . . .
C54 C 0.210(2) 0.830(2) 0.3308(19) 0.069(8) Uani 1 1 d . . .
C61 C 0.4677(19) 0.6926(18) 0.2562(17) 0.056(7) Uani 1 1 d . . .
C62 C 0.300(2) 0.7563(15) 0.1689(17) 0.053(6) Uani 1 1 d . . .
C63 C 0.3987(18) 0.9283(17) 0.0966(17) 0.051(6) Uani 1 1 d . . .
C64 C 0.5220(19) 0.7889(16) 0.0823(17) 0.053(6) Uani 1 1 d . . .
C71 C 0.661(2) 1.114(2) 0.113(3) 0.090(10) Uani 1 1 d . . .
C72 C 0.621(2) 1.074(2) 0.303(2) 0.096(12) Uani 1 1 d . . .
C73 C 0.824(3) 1.0800(16) 0.2276(19) 0.075(9) Uani 1 1 d . . .
C74 C 0.7838(17) 0.9463(15) 0.1462(17) 0.048(6) Uani 1 1 d . . .
C75 C 0.8310(18) 0.9701(13) 0.0495(17) 0.051(7) Uani 1 1 d . . .
C76 C 0.842(2) 0.9005(16) 0.0093(17) 0.062(7) Uani 1 1 d . . .
H76 H 0.8219 0.8403 0.0430 0.075 Uiso 1 1 calc R . .
C77 C 0.880(2) 0.9210(19) -0.077(2) 0.083(10) Uani 1 1 d . . .
H77 H 0.8850 0.8745 -0.1035 0.099 Uiso 1 1 calc R . .
C78 C 0.914(2) 1.011(2) -0.1305(18) 0.066(8) Uani 1 1 d . . .
H78 H 0.9398 1.0261 -0.1913 0.079 Uiso 1 1 calc R . .
C79 C 0.907(2) 1.073(2) -0.084(2) 0.086(10) Uani 1 1 d . . .
H79 H 0.9321 1.1321 -0.1156 0.103 Uiso 1 1 calc R . .
C80 C 0.865(2) 1.0551(18) 0.0015(17) 0.062(7) Uani 1 1 d . . .
H80 H 0.8606 1.1017 0.0278 0.075 Uiso 1 1 calc R . .
C81 C 0.7219(18) 0.7183(16) 0.3675(18) 0.057(7) Uani 1 1 d . . .
C82 C 0.659(2) 0.8547(17) 0.435(2) 0.072(8) Uani 1 1 d . . .
C83 C 0.859(3) 0.882(2) 0.356(2) 0.082(9) Uani 1 1 d . . .

loop_
_atom_site_aniso_label
_atom_site_aniso_U_11
_atom_site_aniso_U_22
_atom_site_aniso_U_33
_atom_site_aniso_U_23
_atom_site_aniso_U_13
_atom_site_aniso_U_12
Os1 0.0522(6) 0.0413(5) 0.0546(7) -0.0151(4) -0.0139(5) -0.0025(4)
Os2 0.0543(6) 0.0520(5) 0.0454(6) -0.0136(4) -0.0135(5) -0.0069(4)
Os3 0.0495(6) 0.0560(6) 0.0532(7) -0.0102(5) -0.0062(5) -0.0062(4)
Os4 0.0485(6) 0.0458(5) 0.0477(6) -0.0157(4) -0.0116(5) -0.0028(4)
Os5 0.0511(6) 0.0621(6) 0.0614(7) -0.0260(5) -0.0083(5) -0.0068(5)
Os6 0.0501(6) 0.0468(5) 0.0527(7) -0.0142(4) -0.0130(5) 0.0005(4)
Os7 0.0545(6) 0.0447(5) 0.0595(7) -0.0182(5) -0.0169(5) 0.0007(4)
Os8 0.0522(6) 0.0502(5) 0.0534(7) -0.0134(5) -0.0152(5) -0.0003(4)
Bi1 0.0450(5) 0.0560(5) 0.0479(6) -0.0154(4) -0.0096(5) 0.0008(4)
Bi2 0.0480(6) 0.0604(6) 0.0657(7) -0.0168(5) -0.0170(5) -0.0049(4)
O1 0.074(11) 0.035(8) 0.050(11) -0.012(7) -0.015(9) -0.009(7)
O11 0.125(18) 0.075(13) 0.073(15) -0.033(11) -0.038(14) -0.001(12)
O12 0.048(12) 0.070(13) 0.16(2) -0.009(13) -0.016(14) -0.005(10)
O13 0.14(2) 0.109(18) 0.085(18) 0.015(14) 0.017(15) -0.066(16)
O21 0.15(2) 0.072(13) 0.059(14) -0.025(10) -0.030(13) -0.021(12)
O22 0.101(17) 0.097(15) 0.064(15) 0.015(12) -0.016(13) -0.035(13)
O23 0.034(11) 0.108(16) 0.17(3) -0.040(16) -0.036(14) 0.011(10)
O25 0.24(3) 0.051(13) 0.13(2) -0.039(13) -0.07(2) -0.022(15)
O31 0.061(14) 0.088(16) 0.17(3) -0.036(15) -0.018(17) 0.004(12)
O32 0.115(17) 0.108(16) 0.054(13) -0.047(12) -0.018(12) 0.013(13)
O33 0.12(2) 0.109(18) 0.09(2) 0.034(15) -0.003(16) 0.004(15)
O41 0.097(15) 0.076(13) 0.076(15) -0.037(11) -0.015(12) -0.012(11)
O42 0.034(10) 0.081(13) 0.091(15) -0.022(11) 0.001(10) 0.014(9)
O43 0.122(19) 0.138(19) 0.095(18) -0.076(16) -0.010(15) -0.043(15)
O44 0.094(15) 0.056(11) 0.080(16) -0.014(10) 0.005(12) -0.011(10)
O51 0.13(2) 0.126(19) 0.050(15) 0.009(13) -0.019(14) 0.003(16)
O52 0.19(3) 0.21(3) 0.09(2) -0.10(2) 0.006(19) -0.04(2)
O53 0.136(19) 0.053(12) 0.12(2) -0.030(12) -0.036(16) 0.025(12)
O54 0.065(14) 0.132(19) 0.11(2) -0.055(15) 0.008(14) -0.030(13)
O61 0.112(17) 0.063(12) 0.110(19) 0.001(12) -0.047(15) 0.016(11)
O62 0.075(13) 0.077(13) 0.118(18) -0.043(12) -0.029(13) -0.012(11)
O63 0.100(15) 0.044(10) 0.074(15) 0.011(9) -0.019(12) 0.021(10)
O64 0.080(15) 0.076(13) 0.087(16) -0.034(11) -0.004(12) 0.018(11)
O71 0.18(2) 0.048(11) 0.082(17) -0.016(10) -0.052(16) 0.020(13)
O72 0.091(18) 0.15(2) 0.10(2) -0.056(17) -0.030(15) 0.045(16)
O73 0.082(15) 0.086(14) 0.14(2) -0.044(14) -0.043(15) -0.007(12)
O74 0.053(10) 0.035(8) 0.053(11) -0.018(7) -0.005(8) 0.004(7)
O81 0.113(16) 0.034(9) 0.111(17) -0.024(10) -0.030(13) 0.018(10)
O82 0.14(2) 0.113(18) 0.058(16) -0.022(14) 0.020(15) -0.013(15)
O83 0.069(15) 0.15(2) 0.18(3) -0.048(19) -0.067(18) -0.018(14)
C1 0.059(16) 0.038(12) 0.069(19) -0.022(12) -0.019(14) 0.009(11)
C2 0.039(13) 0.075(16) 0.035(15) -0.031(13) -0.014(12) 0.009(12)
C3 0.058(17) 0.066(16) 0.046(18) 0.008(14) 0.006(14) -0.006(13)
C4 0.066(17) 0.062(15) 0.042(16) -0.028(13) 0.011(13) -0.016(13)
C5 0.049(16) 0.081(18) 0.034(15) -0.011(13) 0.014(12) -0.018(13)
C6 0.09(2) 0.053(16) 0.10(3) -0.036(17) -0.010(19) 0.001(15)
C7 0.058(16) 0.052(14) 0.049(17) -0.031(12) -0.006(13) -0.006(12)
C11 0.073(18) 0.041(13) 0.044(17) -0.008(11) -0.009(14) 0.000(11)
C12 0.064(18) 0.055(15) 0.08(2) -0.028(14) -0.012(17) -0.002(14)
C13 0.09(2) 0.043(14) 0.07(2) -0.017(13) -0.008(17) -0.009(14)
C21 0.08(2) 0.072(17) 0.062(19) -0.044(15) 0.015(15) -0.039(15)
C22 0.09(2) 0.039(13) 0.058(19) 0.003(12) -0.043(17) -0.002(13)
C23 0.08(2) 0.09(2) 0.07(2) -0.011(17) -0.012(19) -0.008(17)
C31 0.044(16) 0.072(19) 0.11(3) -0.030(18) -0.009(17) 0.005(14)
C32 0.09(2) 0.052(16) 0.09(2) -0.035(15) 0.00(2) -0.023(16)
C33 0.08(2) 0.081(19) 0.055(19) -0.033(16) -0.005(16) 0.004(15)
C34 0.053(18) 0.11(2) 0.07(2) 0.009(19) -0.012(16) -0.018(16)
C41 0.042(15) 0.045(14) 0.14(3) -0.046(16) -0.030(17) 0.000(11)
C42 0.066(18) 0.045(13) 0.062(18) -0.031(12) -0.003(15) 0.000(12)
C43 0.067(18) 0.056(15) 0.09(2) -0.035(15) -0.035(17) -0.011(13)
C44 0.09(2) 0.078(18) 0.029(15) 0.018(13) -0.020(15) -0.046(16)
C51 0.068(19) 0.09(2) 0.039(18) -0.002(15) 0.021(15) -0.010(16)
C52 0.13(3) 0.13(3) 0.019(15) -0.026(16) -0.014(17) -0.03(2)
C53 0.070(19) 0.09(2) 0.07(2) -0.056(18) -0.020(17) 0.007(16)
C54 0.056(18) 0.10(2) 0.07(2) -0.066(17) 0.011(16) -0.011(16)
C61 0.054(16) 0.064(16) 0.037(16) -0.011(13) 0.023(12) 0.000(13)
C62 0.057(16) 0.041(12) 0.066(18) -0.023(12) -0.007(14) -0.009(11)
C63 0.056(16) 0.057(15) 0.053(17) -0.033(13) -0.010(13) -0.002(12)
C64 0.049(16) 0.052(14) 0.040(16) -0.005(11) 0.015(12) 0.020(12)
C71 0.09(2) 0.07(2) 0.12(3) -0.05(2) -0.04(2) -0.005(18)
C72 0.07(2) 0.09(2) 0.10(3) -0.02(2) 0.04(2) 0.030(18)
C73 0.13(3) 0.032(13) 0.07(2) -0.022(13) -0.03(2) 0.003(15)
C74 0.045(14) 0.048(13) 0.053(17) -0.012(12) -0.018(13) -0.011(10)
C75 0.055(15) 0.026(10) 0.08(2) -0.015(11) -0.025(14) -0.006(10)
C76 0.09(2) 0.047(14) 0.032(16) -0.002(12) 0.020(14) -0.016(13)
C77 0.07(2) 0.065(18) 0.12(3) -0.029(19) -0.03(2) -0.002(15)
C78 0.069(19) 0.09(2) 0.038(17) -0.025(15) 0.002(14) -0.012(16)
C79 0.046(17) 0.08(2) 0.11(3) 0.00(2) -0.007(19) -0.009(15)
C80 0.068(18) 0.076(17) 0.031(16) -0.009(13) 0.011(14) -0.025(14)
C81 0.053(16) 0.047(14) 0.069(19) -0.025(13) 0.004(14) 0.018(12)
C82 0.08(2) 0.051(15) 0.06(2) 0.010(14) 0.016(17) -0.024(14)
C83 0.10(2) 0.076(19) 0.06(2) 0.008(15) -0.020(18) -0.003(17)

loop_
_atom_type_symbol
_atom_type_description
_atom_type_scat_dispersion_real
_atom_type_scat_dispersion_imag
_atom_type_scat_source
C C 0.0033 0.0016 'International Tables Vol C Tables 4.2.6.8 and 6.1.1.4'
H H 0.0000 0.0000 'International Tables Vol C Tables 4.2.6.8 and 6.1.1.4'
O O 0.0106 0.0060 'International Tables Vol C Tables 4.2.6.8 and 6.1.1.4'
Os Os -1.2165 7.6030 'International Tables Vol C Tables 4.2.6.8 and 6.1.1.4'
Bi Bi -4.1077 10.2566 'International Tables Vol C Tables 4.2.6.8 and 6.1.1.4'

loop_
_geom_angle_atom_site_label_1
_geom_angle_atom_site_label_2
_geom_angle_atom_site_label_3
_geom_angle
_geom_angle_site_symmetry_1
_geom_angle_site_symmetry_3
_geom_angle_publ_flag
C12 Os1 C11 100.1(11) . . ?
C12 Os1 C13 93.5(11) . . ?
C11 Os1 C13 98.6(10) . . ?
C12 Os1 C1 93.5(10) . . ?
C11 Os1 C1 95.0(10) . . ?
C13 Os1 C1 163.4(11) . . ?
C12 Os1 Bi1 155.5(8) . . ?
C11 Os1 Bi1 103.8(7) . . ?
C13 Os1 Bi1 88.3(8) . . ?
C1 Os1 Bi1 79.2(7) . . ?
C12 Os1 Os2 97.2(8) . . ?
C11 Os1 Os2 155.5(7) . . ?
C13 Os1 Os2 97.5(8) . . ?
C1 Os1 Os2 66.6(7) . . ?
Bi1 Os1 Os2 58.38(3) . . ?
C22 Os2 C23 91.1(11) . . ?
C22 Os2 C21 95.1(11) . . ?
C23 Os2 C21 103.5(13) . . ?
C22 Os2 O1 168.7(8) . . ?
C23 Os2 O1 93.9(10) . . ?
C21 Os2 O1 93.6(9) . . ?
C22 Os2 Bi1 88.9(7) . . ?
C23 Os2 Bi1 152.7(10) . . ?
C21 Os2 Bi1 103.7(9) . . ?
O1 Os2 Bi1 82.0(4) . . ?
C22 Os2 Os1 100.1(8) . . ?
C23 Os2 Os1 94.3(10) . . ?
C21 Os2 Os1 156.3(9) . . ?
O1 Os2 Os1 69.4(4) . . ?
Bi1 Os2 Os1 58.95(3) . . ?
C34 Os3 C32 105.6(12) . . ?
C34 Os3 C33 90.9(14) . . ?
C32 Os3 C33 91.3(12) . . ?
C34 Os3 C31 88.3(14) . . ?
C32 Os3 C31 96.0(11) . . ?
C33 Os3 C31 172.6(11) . . ?
C34 Os3 Bi1 103.8(9) . . ?
C32 Os3 Bi1 150.6(8) . . ?
C33 Os3 Bi1 86.7(9) . . ?
C31 Os3 Bi1 86.3(8) . . ?
C34 Os3 Os4 161.1(9) . . ?
C32 Os3 Os4 93.3(9) . . ?
C33 Os3 Os4 88.2(9) . . ?
C31 Os3 Os4 90.2(9) . . ?
Bi1 Os3 Os4 57.33(3) . . ?
C44 Os4 C42 103.5(12) . . ?
C44 Os4 C43 90.3(11) . . ?
C42 Os4 C43 89.4(10) . . ?
C44 Os4 C41 88.8(12) . . ?
C42 Os4 C41 93.1(10) . . ?
C43 Os4 C41 177.5(10) . . ?
C44 Os4 Bi1 104.1(9) . . ?
C42 Os4 Bi1 152.3(8) . . ?
C43 Os4 Bi1 88.0(7) . . ?
C41 Os4 Bi1 90.0(7) . . ?
C44 Os4 Os3 161.1(10) . . ?
C42 Os4 Os3 95.2(7) . . ?
C43 Os4 Os3 92.8(8) . . ?
C41 Os4 Os3 87.3(9) . . ?
Bi1 Os4 Os3 57.39(3) . . ?
C53 Os5 C52 90.2(13) . . ?
C53 Os5 C54 96.3(12) . . ?
C52 Os5 C54 102.3(13) . . ?
C53 Os5 C51 172.0(12) . . ?
C52 Os5 C51 89.6(14) . . ?
C54 Os5 C51 91.6(13) . . ?
C53 Os5 Bi2 86.9(9) . . ?
C52 Os5 Bi2 109.6(10) . . ?
C54 Os5 Bi2 147.9(7) . . ?
C51 Os5 Bi2 85.6(8) . . ?
C53 Os5 Os6 90.3(8) . . ?
C52 Os5 Os6 167.0(10) . . ?
C54 Os5 Os6 90.6(7) . . ?
C51 Os5 Os6 88.1(9) . . ?
Bi2 Os5 Os6 57.42(4) . . ?
C64 Os6 C62 103.5(11) . . ?
C64 Os6 C63 89.6(10) . . ?
C62 Os6 C63 91.8(9) . . ?
C64 Os6 C61 90.4(10) . . ?
C62 Os6 C61 91.1(10) . . ?
C63 Os6 C61 176.9(10) . . ?
C64 Os6 Bi2 104.1(8) . . ?
C62 Os6 Bi2 152.3(8) . . ?
C63 Os6 Bi2 89.9(6) . . ?
C61 Os6 Bi2 87.2(8) . . ?
C64 Os6 Os5 161.0(8) . . ?
C62 Os6 Os5 95.3(8) . . ?
C63 Os6 Os5 87.5(7) . . ?
C61 Os6 Os5 91.5(7) . . ?
Bi2 Os6 Os5 57.17(4) . . ?
C71 Os7 C73 104.1(11) . . ?
C71 Os7 C72 98.5(14) . . ?
C73 Os7 C72 91.2(14) . . ?
C71 Os7 C74 95.6(12) . . ?
C73 Os7 C74 92.1(10) . . ?
C72 Os7 C74 164.3(12) . . ?
C71 Os7 Bi2 101.5(8) . . ?
C73 Os7 Bi2 154.2(8) . . ?
C72 Os7 Bi2 88.1(11) . . ?
C74 Os7 Bi2 82.3(6) . . ?
C71 Os7 Os8 154.3(8) . . ?
C73 Os7 Os8 96.3(7) . . ?
C72 Os7 Os8 96.6(10) . . ?
C74 Os7 Os8 67.8(6) . . ?
Bi2 Os7 Os8 58.20(3) . . ?
C82 Os8 C81 92.5(11) . . ?
C82 Os8 C83 90.3(13) . . ?
C81 Os8 C83 105.1(11) . . ?
C82 Os8 O74 170.7(9) . . ?
C81 Os8 O74 95.6(8) . . ?
C83 Os8 O74 92.1(10) . . ?
C82 Os8 Bi2 91.6(10) . . ?
C81 Os8 Bi2 102.9(7) . . ?
C83 Os8 Bi2 151.8(8) . . ?
O74 Os8 Bi2 82.1(4) . . ?
C82 Os8 Os7 102.3(8) . . ?
C81 Os8 Os7 156.4(8) . . ?
C83 Os8 Os7 93.3(8) . . ?
O74 Os8 Os7 68.6(4) . . ?
Bi2 Os8 Os7 58.93(3) . . ?
Os2 Bi1 Os1 62.68(4) . . ?
Os2 Bi1 Os4 136.13(4) . . ?
Os1 Bi1 Os4 146.02(5) . . ?
Os2 Bi1 Os3 127.96(5) . . ?
Os1 Bi1 Os3 131.84(5) . . ?
Os4 Bi1 Os3 65.29(4) . . ?
Os8 Bi2 Os7 62.87(4) . . ?
Os8 Bi2 Os5 131.86(5) . . ?
Os7 Bi2 Os5 134.55(5) . . ?
Os8 Bi2 Os6 134.80(5) . . ?
Os7 Bi2 Os6 141.75(5) . . ?
Os5 Bi2 Os6 65.41(4) . . ?
C1 O1 Os2 105.6(14) . . ?
C74 O74 Os8 108.2(15) . . ?
O1 C1 C2 114.8(19) . . ?
O1 C1 Os1 118.3(19) . . ?
C2 C1 Os1 126.7(16) . . ?
C3 C2 C7 116(2) . . ?
C3 C2 C1 126(2) . . ?
C7 C2 C1 118(2) . . ?
C2 C3 C4 126(3) . . ?
C3 C4 C5 116(2) . . ?
C6 C5 C4 122(2) . . ?
C5 C6 C7 118(3) . . ?
C6 C7 C2 121(2) . . ?
O11 C11 Os1 176(2) . . ?
O12 C12 Os1 178(2) . . ?
O13 C13 Os1 178(3) . . ?
O21 C21 Os2 174(3) . . ?
O22 C22 Os2 176(2) . . ?
O23 C23 Os2 179(3) . . ?
O25 C31 Os3 176(3) . . ?
O31 C32 Os3 177(3) . . ?
O32 C33 Os3 176(3) . . ?
O33 C34 Os3 177(3) . . ?
O41 C41 Os4 178(3) . . ?
O42 C42 Os4 179(2) . . ?
O43 C43 Os4 177(3) . . ?
O44 C44 Os4 179(3) . . ?
O51 C51 Os5 172(3) . . ?
O52 C52 Os5 177(3) . . ?
O53 C53 Os5 177(3) . . ?
O54 C54 Os5 173(3) . . ?
O61 C61 Os6 176(3) . . ?
O62 C62 Os6 177(2) . . ?
O63 C63 Os6 177(2) . . ?
O64 C64 Os6 178(2) . . ?
O71 C71 Os7 176(3) . . ?
O72 C72 Os7 174(3) . . ?
O73 C73 Os7 175(3) . . ?
O74 C74 C75 115(2) . . ?
O74 C74 Os7 115.4(18) . . ?
C75 C74 Os7 129.2(15) . . ?
C80 C75 C76 119(3) . . ?
C80 C75 C74 122(2) . . ?
C76 C75 C74 118.8(19) . . ?
C77 C76 C75 120(2) . . ?
C76 C77 C78 122(3) . . ?
C79 C78 C77 114(3) . . ?
C80 C79 C78 125(3) . . ?
C79 C80 C75 119(3) . . ?
O81 C81 Os8 175(2) . . ?
O82 C82 Os8 179(3) . . ?
O83 C83 Os8 177(3) . . ?

loop_
_geom_bond_atom_site_label_1
_geom_bond_atom_site_label_2
_geom_bond_distance
_geom_bond_site_symmetry_2
_geom_bond_publ_flag
Os1 C12 1.90(3) . ?
Os1 C11 1.94(3) . ?
Os1 C13 1.98(3) . ?
Os1 C1 2.06(2) . ?
Os1 Bi1 2.7230(14) . ?
Os1 Os2 2.8238(14) . ?
Os2 C22 1.88(3) . ?
Os2 C23 1.92(3) . ?
Os2 C21 1.95(3) . ?
Os2 O1 2.133(15) . ?
Os2 Bi1 2.7065(13) . ?
Os3 C34 1.86(3) . ?
Os3 C32 1.90(3) . ?
Os3 C33 1.93(3) . ?
Os3 C31 2.01(3) . ?
Os3 Bi1 2.7531(15) . ?
Os3 Os4 2.9691(14) . ?
Os4 C44 1.89(3) . ?
Os4 C42 1.91(3) . ?
Os4 C43 1.95(3) . ?
Os4 C41 1.96(3) . ?
Os4 Bi1 2.7514(13) . ?
Os5 C53 1.86(3) . ?
Os5 C52 1.86(3) . ?
Os5 C54 1.87(3) . ?
Os5 C51 1.91(3) . ?
Os5 Bi2 2.7502(15) . ?
Os5 Os6 2.9763(16) . ?
Os6 C64 1.84(3) . ?
Os6 C62 1.92(2) . ?
Os6 C63 1.94(3) . ?
Os6 C61 1.95(3) . ?
Os6 Bi2 2.7580(13) . ?
Os7 C71 1.87(4) . ?
Os7 C73 1.88(3) . ?
Os7 C72 1.91(4) . ?
Os7 C74 2.08(3) . ?
Os7 Bi2 2.7214(14) . ?
Os7 Os8 2.8278(14) . ?
Os8 C82 1.81(3) . ?
Os8 C81 1.91(2) . ?
Os8 C83 1.96(3) . ?
Os8 O74 2.144(15) . ?
Os8 Bi2 2.7003(14) . ?
O1 C1 1.26(3) . ?
O11 C11 1.12(3) . ?
O12 C12 1.13(3) . ?
O13 C13 1.10(3) . ?
O21 C21 1.11(3) . ?
O22 C22 1.09(3) . ?
O23 C23 1.12(3) . ?
O25 C31 1.08(3) . ?
O31 C32 1.13(3) . ?
O32 C33 1.13(3) . ?
O33 C34 1.16(3) . ?
O41 C41 1.12(3) . ?
O42 C42 1.11(3) . ?
O43 C43 1.12(3) . ?
O44 C44 1.11(3) . ?
O51 C51 1.15(3) . ?
O52 C52 1.16(3) . ?
O53 C53 1.23(3) . ?
O54 C54 1.15(3) . ?
O61 C61 1.11(3) . ?
O62 C62 1.10(2) . ?
O63 C63 1.11(3) . ?
O64 C64 1.17(3) . ?
O71 C71 1.18(3) . ?
O72 C72 1.11(3) . ?
O73 C73 1.18(3) . ?
O74 C74 1.26(2) . ?
O81 C81 1.13(3) . ?
O82 C82 1.18(3) . ?
O83 C83 1.08(3) . ?
C1 C2 1.51(3) . ?
C2 C3 1.33(3) . ?
C2 C7 1.41(3) . ?
C3 C4 1.34(3) . ?
C4 C5 1.40(3) . ?
C5 C6 1.35(3) . ?
C6 C7 1.37(4) . ?
C74 C75 1.50(3) . ?
C75 C80 1.33(3) . ?
C75 C76 1.40(3) . ?
C76 C77 1.33(4) . ?
C77 C78 1.41(4) . ?
C78 C79 1.36(4) . ?
C79 C80 1.33(4) . ?
